data_7700016
loop_
_publ_author_name
'Chen, Yilin'
'Jiang, Wenjun'
'Li, Bin'
'Fu, Gang'
'Chen, Shimin'
'Zhu, Hongping'

_publ_section_title
;
 Reaction of an N/Al FLP-based aluminum hydride toward alkynes:
 deprotonated alumination versus hydroalumination with regioselective
 cis-addition character.
;
_journal_issue 25
_journal_name_full 'Dalton transactions (Cambridge, England : 2003)'
_journal_page_first 9152
_journal_page_last 9160
_journal_paper_doi 10.1039/c9dt00903e
_journal_volume 48
_journal_year 2019
_chemical_formula_sum 'C41 H45 Al N P'
_chemical_formula_weight 609.73
_space_group_crystal_system monoclinic
_space_group_IT_number 14
_space_group_name_Hall '-P 2ybc'
_space_group_name_H-M_alt 'P 1 21/c 1'
_symmetry_space_group_name_Hall '-P 2ybc'
_symmetry_space_group_name_H-M 'P 1 21/c 1'
_atom_sites_solution_hydrogens geom
_atom_sites_solution_primary direct
_atom_sites_solution_secondary difmap
_audit_creation_method SHELXL-2014/7
_audit_update_record
;
2019-02-28 deposited with the CCDC.    2019-05-14 downloaded from the CCDC.
;
_cell_angle_alpha 90
_cell_angle_beta 92.469(2)
_cell_angle_gamma 90
_cell_formula_units_Z 4
_cell_length_a 13.9919(3)
_cell_length_b 14.7539(4)
_cell_length_c 18.7760(4)
_cell_measurement_reflns_used 4281
_cell_measurement_temperature 173(2)
_cell_measurement_theta_max 62.1280
_cell_measurement_theta_min 3.8120
_cell_volume 3872.43(16)
_computing_cell_refinement 'CrysAlisPro 1.171.38.43 (Rigaku OD, 2015)'
_computing_data_collection 'CrysAlisPro 1.171.38.43 (Rigaku OD, 2015)'
_computing_data_reduction 'CrysAlisPro 1.171.38.43 (Rigaku OD, 2015)'
_computing_molecular_graphics 'Bruker SHELXTL'
_computing_publication_material 'Bruker SHELXTL'
_computing_structure_refinement 'SHELXL-2014/7 (Sheldrick, 2014)'
_computing_structure_solution 'SHELXS-97 (Sheldrick, 1990)'
_diffrn_ambient_temperature 173(2)
_diffrn_detector_area_resol_mean 16.1903
_diffrn_measured_fraction_theta_full 0.985
_diffrn_measured_fraction_theta_max 0.985
_diffrn_measurement_device_type 'Xcalibur, Sapphire3, Gemini ultra'
_diffrn_measurement_method '\w scans'
_diffrn_radiation_type CuK\a
_diffrn_radiation_wavelength 1.54178
_diffrn_reflns_av_R_equivalents 0.0249
_diffrn_reflns_av_unetI/netI 0.0365
_diffrn_reflns_Laue_measured_fraction_full 0.985
_diffrn_reflns_Laue_measured_fraction_max 0.985
_diffrn_reflns_limit_h_max 15
_diffrn_reflns_limit_h_min -16
_diffrn_reflns_limit_k_max 8
_diffrn_reflns_limit_k_min -16
_diffrn_reflns_limit_l_max 14
_diffrn_reflns_limit_l_min -21
_diffrn_reflns_number 12606
_diffrn_reflns_point_group_measured_fraction_full 0.985
_diffrn_reflns_point_group_measured_fraction_max 0.985
_diffrn_reflns_theta_full 62.117
_diffrn_reflns_theta_max 62.117
_diffrn_reflns_theta_min 3.812
_diffrn_source 'fine-focus sealed tube'
_exptl_absorpt_coefficient_mu 1.032
_exptl_absorpt_correction_T_max 0.8202
_exptl_absorpt_correction_T_min 0.7472
_exptl_absorpt_correction_type multi-scan
_exptl_absorpt_process_details
'CrysAlisPro 1.171.38.43 (Rigaku Oxford Diffraction, 2015) Empirical absorption correction using spherical harmonics, implemented in SCALE3 ABSPACK scaling algorithm.'
_exptl_crystal_colour colorless
_exptl_crystal_density_diffrn 1.046
_exptl_crystal_density_meas ?
_exptl_crystal_density_method 'not measured'
_exptl_crystal_description rectangular
_exptl_crystal_F_000 1304
_exptl_crystal_size_max 0.300
_exptl_crystal_size_mid 0.300
_exptl_crystal_size_min 0.200
_refine_diff_density_max 1.047
_refine_diff_density_min -0.259
_refine_diff_density_rms 0.087
_refine_ls_extinction_method none
_refine_ls_goodness_of_fit_ref 1.041
_refine_ls_hydrogen_treatment constr.
_refine_ls_matrix_type full
_refine_ls_number_parameters 387
_refine_ls_number_reflns 6022
_refine_ls_number_restraints 0
_refine_ls_restrained_S_all 1.041
_refine_ls_R_factor_all 0.0775
_refine_ls_R_factor_gt 0.0696
_refine_ls_shift/su_max 0.001
_refine_ls_shift/su_mean 0.000
_refine_ls_structure_factor_coef Fsqd
_refine_ls_weighting_details 'w=1/[\s^2^(Fo^2^)+(0.1482P)^2^+1.4850P] where P=(Fo^2^+2Fc^2^)/3'
_refine_ls_weighting_scheme calc
_refine_ls_wR_factor_gt 0.1986
_refine_ls_wR_factor_ref 0.2129
_reflns_Friedel_coverage 0.000
_reflns_number_gt 5170
_reflns_number_total 6022
_reflns_threshold_expression 'I > 2\s(I)'
_cod_data_source_file c9dt00903e2.cif
_cod_data_source_block cyl-170712
_cod_depositor_comments
;
The following automatic conversions were performed:

'_exptl_crystal_density_meas' value 'not measured' was changed to '?'
- the value is perceived as not measured.

Automatic conversion script
Id: cif_fix_values 4973 2017-02-22 13:04:09Z antanas 

 Adding full bibliography for 7700016--7700019.cif.
;
_cod_database_code 7700016
_shelx_shelxl_version_number 2014/7
_shelx_space_group_comment
;
The symmetry employed for this shelxl refinement is uniquely defined
by the following loop, which should always be used as a source of
symmetry information in preference to the above space-group names.
They are only intended as comments.
;
_shelx_estimated_absorpt_t_min 0.747
_shelx_estimated_absorpt_t_max 0.820

loop_
_space_group_symop_operation_xyz
'x, y, z'
'-x, y+1/2, -z+1/2'
'-x, -y, -z'
'x, -y-1/2, z-1/2'

loop_
_atom_site_label
_atom_site_type_symbol
_atom_site_fract_x
_atom_site_fract_y
_atom_site_fract_z
_atom_site_U_iso_or_equiv
_atom_site_adp_type
_atom_site_occupancy
_atom_site_site_symmetry_order
_atom_site_calc_flag
_atom_site_refinement_flags_posn
_atom_site_refinement_flags_adp
_atom_site_refinement_flags_occupancy
_atom_site_disorder_assembly
_atom_site_disorder_group
Al1 Al 0.57417(5) 1.10223(5) 0.05813(4) 0.0328(2) Uani 1 1 d . . . . .
H1 H 0.602(2) 1.137(2) -0.0054(15) 0.037(7) Uiso 1 1 d . . . . .
P1 P 0.62921(4) 0.94557(4) 0.02301(3) 0.0317(2) Uani 1 1 d . . . . .
N1 N 0.66373(18) 1.28274(16) 0.10282(12) 0.0432(6) Uani 1 1 d . . . . .
C1 C 0.63465(18) 1.13285(19) 0.15259(14) 0.0371(6) Uani 1 1 d . . . . .
C2 C 0.6423(2) 1.0732(2) 0.21022(15) 0.0446(7) Uani 1 1 d . . . . .
H2A H 0.6178 1.0134 0.2045 0.054 Uiso 1 1 calc R U . . .
C3 C 0.6844(2) 1.0980(2) 0.27545(16) 0.0547(8) Uani 1 1 d . . . . .
H3A H 0.6889 1.0557 0.3136 0.066 Uiso 1 1 calc R U . . .
C4 C 0.7195(2) 1.1846(2) 0.28463(16) 0.0571(8) Uani 1 1 d . . . . .
H4A H 0.7479 1.2026 0.3293 0.068 Uiso 1 1 calc R U . . .
C5 C 0.7133(2) 1.2452(2) 0.22856(16) 0.0508(7) Uani 1 1 d . . . . .
H5A H 0.7382 1.3047 0.2350 0.061 Uiso 1 1 calc R U . . .
C6 C 0.67134(19) 1.22073(19) 0.16296(14) 0.0391(6) Uani 1 1 d . . . . .
C7 C 0.7554(3) 1.3048(2) 0.06907(17) 0.0550(8) Uani 1 1 d . . . . .
C8 C 0.7293(3) 1.3454(3) -0.00495(19) 0.0750(11) Uani 1 1 d . . . . .
H8A H 0.7886 1.3654 -0.0272 0.090 Uiso 1 1 calc R U . . .
H8B H 0.6994 1.2978 -0.0356 0.090 Uiso 1 1 calc R U . . .
C9 C 0.6611(5) 1.4255(3) -0.0014(3) 0.0957(16) Uani 1 1 d . . . . .
H9A H 0.6912 1.4751 0.0272 0.115 Uiso 1 1 calc R U . . .
H9B H 0.6454 1.4488 -0.0500 0.115 Uiso 1 1 calc R U . . .
C10 C 0.5723(4) 1.3938(3) 0.0322(2) 0.0824(13) Uani 1 1 d . . . . .
H10A H 0.5411 1.3476 0.0008 0.099 Uiso 1 1 calc R U . . .
H10B H 0.5277 1.4457 0.0351 0.099 Uiso 1 1 calc R U . . .
C11 C 0.5878(3) 1.3533(2) 0.10683(17) 0.0550(8) Uani 1 1 d . . . . .
C12 C 0.8107(2) 1.2176(3) 0.05790(19) 0.0607(9) Uani 1 1 d . . . . .
H12A H 0.7682 1.1724 0.0351 0.091 Uiso 1 1 calc R U . . .
H12B H 0.8353 1.1945 0.1041 0.091 Uiso 1 1 calc R U . . .
H12C H 0.8643 1.2297 0.0273 0.091 Uiso 1 1 calc R U . . .
C13 C 0.8240(3) 1.3691(3) 0.1124(2) 0.0816(13) Uani 1 1 d . . . . .
H13A H 0.8447 1.3398 0.1572 0.122 Uiso 1 1 calc R U . . .
H13B H 0.7905 1.4257 0.1226 0.122 Uiso 1 1 calc R U . . .
H13C H 0.8799 1.3825 0.0845 0.122 Uiso 1 1 calc R U . . .
C14 C 0.4944(3) 1.3080(2) 0.12482(19) 0.0593(8) Uani 1 1 d . . . . .
H14A H 0.5017 1.2792 0.1718 0.089 Uiso 1 1 calc R U . . .
H14B H 0.4777 1.2619 0.0888 0.089 Uiso 1 1 calc R U . . .
H14C H 0.4435 1.3535 0.1255 0.089 Uiso 1 1 calc R U . . .
C15 C 0.6071(3) 1.4288(2) 0.1626(2) 0.0736(11) Uani 1 1 d . . . . .
H15A H 0.6231 1.4014 0.2091 0.110 Uiso 1 1 calc R U . . .
H15B H 0.5497 1.4665 0.1659 0.110 Uiso 1 1 calc R U . . .
H15C H 0.6606 1.4664 0.1481 0.110 Uiso 1 1 calc R U . . .
C17 C 0.56751(17) 0.92390(17) -0.06175(13) 0.0334(5) Uani 1 1 d . . . . .
C18 C 0.60125(19) 0.93539(18) -0.12728(14) 0.0374(6) Uani 1 1 d . . . . .
H18A H 0.5581 0.9165 -0.1648 0.045 Uiso 1 1 calc R U . . .
C19 C 0.69219(19) 0.9717(2) -0.15187(14) 0.0391(6) Uani 1 1 d . . . . .
C20 C 0.7377(2) 0.9295(2) -0.20727(16) 0.0500(7) Uani 1 1 d . . . . .
H20A H 0.7095 0.8774 -0.2291 0.060 Uiso 1 1 calc R U . . .
C21 C 0.8223(2) 0.9619(3) -0.23087(19) 0.0645(10) Uani 1 1 d . . . . .
H21A H 0.8532 0.9310 -0.2678 0.077 Uiso 1 1 calc R U . . .
C22 C 0.8630(2) 1.0392(3) -0.20133(19) 0.0619(9) Uani 1 1 d . . . . .
H22A H 0.9220 1.0612 -0.2177 0.074 Uiso 1 1 calc R U . . .
C23 C 0.8177(2) 1.0842(2) -0.14808(17) 0.0536(8) Uani 1 1 d . . . . .
H23A H 0.8449 1.1381 -0.1283 0.064 Uiso 1 1 calc R U . . .
C24 C 0.7328(2) 1.0511(2) -0.12322(15) 0.0429(7) Uani 1 1 d . . . . .
H24A H 0.7018 1.0825 -0.0865 0.051 Uiso 1 1 calc R U . . .
C25 C 0.59910(18) 0.84652(18) 0.07656(13) 0.0363(6) Uani 1 1 d . . . . .
C26 C 0.6418(2) 0.7629(2) 0.06578(18) 0.0541(8) Uani 1 1 d . . . . .
H26A H 0.6882 0.7571 0.0306 0.065 Uiso 1 1 calc R U . . .
C27 C 0.6177(3) 0.6883(2) 0.1053(2) 0.0663(10) Uani 1 1 d . . . . .
H27A H 0.6477 0.6316 0.0974 0.080 Uiso 1 1 calc R U . . .
C28 C 0.5504(3) 0.6956(2) 0.15624(18) 0.0578(8) Uani 1 1 d . . . . .
H28A H 0.5336 0.6441 0.1833 0.069 Uiso 1 1 calc R U . . .
C29 C 0.5074(3) 0.7780(2) 0.16777(16) 0.0553(8) Uani 1 1 d . . . . .
H29A H 0.4609 0.7833 0.2029 0.066 Uiso 1 1 calc R U . . .
C30 C 0.5320(2) 0.8529(2) 0.12839(14) 0.0455(7) Uani 1 1 d . . . . .
H30A H 0.5023 0.9095 0.1370 0.055 Uiso 1 1 calc R U . . .
C31 C 0.75903(18) 0.93294(19) 0.02162(14) 0.0380(6) Uani 1 1 d . . . . .
C32 C 0.8040(2) 0.8768(2) -0.02631(15) 0.0446(7) Uani 1 1 d . . . . .
H32A H 0.7673 0.8463 -0.0627 0.054 Uiso 1 1 calc R U . . .
C33 C 0.9023(2) 0.8653(3) -0.02089(19) 0.0573(8) Uani 1 1 d . . . . .
H33A H 0.9331 0.8277 -0.0540 0.069 Uiso 1 1 calc R U . . .
C34 C 0.9558(2) 0.9087(3) 0.0328(2) 0.0647(10) Uani 1 1 d . . . . .
H34A H 1.0232 0.9004 0.0366 0.078 Uiso 1 1 calc R U . . .
C35 C 0.9120(2) 0.9632(3) 0.0802(2) 0.0621(9) Uani 1 1 d . . . . .
H35A H 0.9490 0.9929 0.1168 0.075 Uiso 1 1 calc R U . . .
C36 C 0.8135(2) 0.9754(2) 0.07519(16) 0.0458(7) Uani 1 1 d . . . . .
H36A H 0.7834 1.0131 0.1086 0.055 Uiso 1 1 calc R U . . .
C41 C -0.2074(13) 1.8670(12) 0.3969(7) 0.133(7) Uiso 0.3333 1 d G . P A 3
H41A H -0.2307 1.8518 0.4421 0.159 Uiso 0.3333 1 calc R U P A 3
C42 C -0.1307(13) 1.9263(12) 0.3923(8) 0.193(12) Uiso 0.3333 1 d G . P A 3
H42A H -0.1016 1.9516 0.4345 0.232 Uiso 0.3333 1 calc R U P A 3
C43 C -0.0965(11) 1.9486(11) 0.3262(10) 0.148(8) Uiso 0.3333 1 d G . P A 3
H43A H -0.0441 1.9891 0.3231 0.177 Uiso 0.3333 1 calc R U P A 3
C44 C -0.1391(12) 1.9116(11) 0.2645(7) 0.155(9) Uiso 0.3333 1 d G . P A 3
H44A H -0.1157 1.9268 0.2193 0.186 Uiso 0.3333 1 calc R U P A 3
C45 C -0.2158(11) 1.8523(11) 0.2691(7) 0.113(5) Uiso 0.3333 1 d G . P A 3
H45A H -0.2449 1.8270 0.2269 0.136 Uiso 0.3333 1 calc R U P A 3
C46 C -0.2499(10) 1.8300(11) 0.3353(9) 0.137(7) Uiso 0.3333 1 d G . P A 3
H46A H -0.3024 1.7895 0.3384 0.164 Uiso 0.3333 1 calc R U P A 3
C47 C -0.0501(9) 1.6515(9) 0.0990(6) 0.117(5) Uiso 0.3333 1 d G . P B 2
H47A H -0.0860 1.6584 0.0553 0.140 Uiso 0.3333 1 calc R U P B 2
C48 C 0.0037(9) 1.5735(8) 0.1118(6) 0.111(5) Uiso 0.3333 1 d G . P B 2
H48A H 0.0045 1.5271 0.0768 0.133 Uiso 0.3333 1 calc R U P B 2
C49 C 0.0561(9) 1.5634(8) 0.1759(7) 0.120(6) Uiso 0.3333 1 d G . P B 2
H49A H 0.0929 1.5101 0.1846 0.144 Uiso 0.3333 1 calc R U P B 2
C50 C 0.0549(10) 1.6313(9) 0.2272(6) 0.134(7) Uiso 0.3333 1 d G . P B 2
H50A H 0.0907 1.6244 0.2710 0.160 Uiso 0.3333 1 calc R U P B 2
C51 C 0.0011(10) 1.7093(8) 0.2144(6) 0.107(5) Uiso 0.3333 1 d G . P B 2
H51A H 0.0002 1.7557 0.2494 0.129 Uiso 0.3333 1 calc R U P B 2
C52 C -0.0514(9) 1.7194(8) 0.1503(7) 0.132(7) Uiso 0.3333 1 d G . P B 2
H52A H -0.0881 1.7727 0.1416 0.159 Uiso 0.3333 1 calc R U P B 2
C53 C -0.1121(12) 1.7917(13) 0.2343(9) 0.169(10) Uiso 0.3333 1 d G . P C 1
H53A H -0.0806 1.7744 0.1926 0.203 Uiso 0.3333 1 calc R U P C 1
C54 C -0.0622(9) 1.7925(14) 0.2999(11) 0.161(9) Uiso 0.3333 1 d G . P C 1
H54A H 0.0034 1.7759 0.3031 0.194 Uiso 0.3333 1 calc R U P C 1
C55 C -0.1083(12) 1.8178(15) 0.3610(8) 0.204(13) Uiso 0.3333 1 d G . P C 1
H55A H -0.0742 1.8184 0.4058 0.245 Uiso 0.3333 1 calc R U P C 1
C56 C -0.2043(12) 1.8422(13) 0.3564(7) 0.153(9) Uiso 0.3333 1 d G . P C 1
H56A H -0.2358 1.8595 0.3981 0.184 Uiso 0.3333 1 calc R U P C 1
C57 C -0.2542(9) 1.8413(10) 0.2908(8) 0.094(4) Uiso 0.3333 1 d G . P C 1
H57A H -0.3199 1.8580 0.2876 0.113 Uiso 0.3333 1 calc R U P C 1
C58 C -0.2081(12) 1.8161(12) 0.2297(6) 0.150(8) Uiso 0.3333 1 d G . P C 1
H58A H -0.2423 1.8155 0.1849 0.180 Uiso 0.3333 1 calc R U P C 1

loop_
_atom_site_aniso_label
_atom_site_aniso_U_11
_atom_site_aniso_U_22
_atom_site_aniso_U_33
_atom_site_aniso_U_23
_atom_site_aniso_U_13
_atom_site_aniso_U_12
Al1 0.0335(4) 0.0329(4) 0.0316(4) -0.0008(3) -0.0049(3) -0.0028(3)
P1 0.0303(4) 0.0318(4) 0.0325(4) 0.0014(2) -0.0039(3) -0.0008(2)
N1 0.0574(14) 0.0358(12) 0.0360(12) -0.0032(9) -0.0018(10) -0.0023(10)
C1 0.0381(13) 0.0398(14) 0.0328(13) -0.0004(11) -0.0038(10) -0.0002(11)
C2 0.0481(16) 0.0445(16) 0.0406(15) 0.0019(12) -0.0048(12) 0.0007(13)
C3 0.0654(19) 0.062(2) 0.0357(15) 0.0043(14) -0.0086(13) 0.0088(16)
C4 0.067(2) 0.066(2) 0.0371(15) -0.0096(14) -0.0164(14) -0.0009(16)
C5 0.0588(18) 0.0512(18) 0.0415(16) -0.0116(13) -0.0063(13) -0.0074(14)
C6 0.0424(14) 0.0389(14) 0.0355(13) -0.0043(11) -0.0038(11) 0.0003(11)
C7 0.066(2) 0.0476(18) 0.0514(17) -0.0070(14) 0.0085(15) -0.0173(15)
C8 0.110(3) 0.062(2) 0.055(2) 0.0046(17) 0.020(2) -0.019(2)
C9 0.161(5) 0.061(3) 0.066(3) 0.025(2) 0.016(3) 0.003(3)
C10 0.124(4) 0.059(2) 0.064(2) 0.0179(19) 0.003(2) 0.027(2)
C11 0.079(2) 0.0358(16) 0.0502(17) 0.0002(13) 0.0000(15) 0.0071(14)
C12 0.0536(18) 0.066(2) 0.063(2) -0.0159(17) 0.0116(15) -0.0165(16)
C13 0.092(3) 0.075(3) 0.078(3) -0.024(2) 0.018(2) -0.041(2)
C14 0.065(2) 0.0471(18) 0.065(2) -0.0030(15) -0.0029(16) 0.0136(15)
C15 0.107(3) 0.0376(18) 0.077(2) -0.0098(17) 0.010(2) 0.0021(19)
C17 0.0340(13) 0.0305(12) 0.0352(13) 0.0003(10) -0.0045(10) 0.0005(10)
C18 0.0373(13) 0.0405(14) 0.0339(13) 0.0000(11) -0.0046(10) 0.0014(11)
C19 0.0383(13) 0.0460(15) 0.0327(13) 0.0089(11) -0.0020(10) 0.0033(11)
C20 0.0492(17) 0.0598(19) 0.0411(15) 0.0030(13) 0.0029(12) 0.0075(14)
C21 0.0502(18) 0.092(3) 0.0520(18) 0.0129(18) 0.0143(15) 0.0141(18)
C22 0.0375(16) 0.087(3) 0.061(2) 0.0279(19) 0.0058(14) 0.0038(16)
C23 0.0452(16) 0.0590(19) 0.0558(18) 0.0214(15) -0.0084(14) -0.0051(14)
C24 0.0412(15) 0.0468(16) 0.0401(15) 0.0101(12) -0.0024(11) 0.0021(12)
C25 0.0353(13) 0.0382(14) 0.0348(13) 0.0035(11) -0.0062(10) -0.0033(11)
C26 0.0580(18) 0.0400(16) 0.0652(19) 0.0094(14) 0.0136(15) 0.0042(13)
C27 0.080(2) 0.0386(17) 0.081(2) 0.0175(16) 0.0120(19) 0.0055(16)
C28 0.069(2) 0.0497(19) 0.0536(18) 0.0187(15) -0.0043(15) -0.0129(16)
C29 0.067(2) 0.059(2) 0.0403(15) 0.0064(14) 0.0057(14) -0.0119(16)
C30 0.0534(16) 0.0446(16) 0.0383(14) 0.0025(12) 0.0016(12) -0.0030(13)
C31 0.0335(13) 0.0398(14) 0.0405(14) 0.0116(11) -0.0021(11) -0.0004(11)
C32 0.0424(15) 0.0456(15) 0.0458(15) 0.0086(12) -0.0011(12) 0.0077(12)
C33 0.0433(16) 0.065(2) 0.064(2) 0.0194(17) 0.0092(14) 0.0134(15)
C34 0.0344(15) 0.073(2) 0.086(3) 0.022(2) -0.0020(16) 0.0059(15)
C35 0.0405(17) 0.066(2) 0.078(2) 0.0120(18) -0.0187(16) -0.0094(15)
C36 0.0386(14) 0.0466(16) 0.0513(16) 0.0068(13) -0.0082(12) -0.0043(12)

loop_
_atom_type_symbol
_atom_type_description
_atom_type_scat_dispersion_real
_atom_type_scat_dispersion_imag
_atom_type_scat_source
C C 0.0181 0.0091 'International Tables Vol C Tables 4.2.6.8 and 6.1.1.4'
H H 0.0000 0.0000 'International Tables Vol C Tables 4.2.6.8 and 6.1.1.4'
N N 0.0311 0.0180 'International Tables Vol C Tables 4.2.6.8 and 6.1.1.4'
Al Al 0.2130 0.2455 'International Tables Vol C Tables 4.2.6.8 and 6.1.1.4'
P P 0.2955 0.4335 'International Tables Vol C Tables 4.2.6.8 and 6.1.1.4'

loop_
_geom_angle_atom_site_label_1
_geom_angle_atom_site_label_2
_geom_angle_atom_site_label_3
_geom_angle
_geom_angle_site_symmetry_1
_geom_angle_site_symmetry_3
C1 Al1 C17 113.21(11) . 3_675
C1 Al1 P1 108.53(9) . .
C17 Al1 P1 98.29(8) 3_675 .
C1 Al1 H1 124.5(12) . .
C17 Al1 H1 114.7(12) 3_675 .
P1 Al1 H1 90.7(12) . .
C17 P1 C31 114.03(12) . .
C17 P1 C25 103.28(12) . .
C31 P1 C25 100.29(12) . .
C17 P1 Al1 104.58(9) . .
C31 P1 Al1 114.23(9) . .
C25 P1 Al1 120.33(9) . .
C6 N1 C7 115.6(2) . .
C6 N1 C11 115.4(2) . .
C7 N1 C11 119.8(3) . .
C2 C1 C6 117.3(2) . .
C2 C1 Al1 124.4(2) . .
C6 C1 Al1 118.24(19) . .
C3 C2 C1 122.3(3) . .
C3 C2 H2A 118.9 . .
C1 C2 H2A 118.9 . .
C4 C3 C2 119.5(3) . .
C4 C3 H3A 120.3 . .
C2 C3 H3A 120.3 . .
C3 C4 C5 119.7(3) . .
C3 C4 H4A 120.2 . .
C5 C4 H4A 120.2 . .
C4 C5 C6 121.2(3) . .
C4 C5 H5A 119.4 . .
C6 C5 H5A 119.4 . .
C5 C6 C1 120.1(3) . .
C5 C6 N1 122.6(3) . .
C1 C6 N1 117.3(2) . .
N1 C7 C12 109.1(3) . .
N1 C7 C8 107.0(3) . .
C12 C7 C8 107.9(3) . .
N1 C7 C13 115.7(3) . .
C12 C7 C13 106.4(3) . .
C8 C7 C13 110.5(3) . .
C9 C8 C7 112.8(3) . .
C9 C8 H8A 109.0 . .
C7 C8 H8A 109.0 . .
C9 C8 H8B 109.0 . .
C7 C8 H8B 109.0 . .
H8A C8 H8B 107.8 . .
C10 C9 C8 108.0(3) . .
C10 C9 H9A 110.1 . .
C8 C9 H9A 110.1 . .
C10 C9 H9B 110.1 . .
C8 C9 H9B 110.1 . .
H9A C9 H9B 108.4 . .
C9 C10 C11 115.0(4) . .
C9 C10 H10A 108.5 . .
C11 C10 H10A 108.5 . .
C9 C10 H10B 108.5 . .
C11 C10 H10B 108.5 . .
H10A C10 H10B 107.5 . .
N1 C11 C14 109.0(2) . .
N1 C11 C10 107.5(3) . .
C14 C11 C10 106.6(3) . .
N1 C11 C15 115.7(3) . .
C14 C11 C15 107.1(3) . .
C10 C11 C15 110.7(3) . .
C7 C12 H12A 109.5 . .
C7 C12 H12B 109.5 . .
H12A C12 H12B 109.5 . .
C7 C12 H12C 109.5 . .
H12A C12 H12C 109.5 . .
H12B C12 H12C 109.5 . .
C7 C13 H13A 109.5 . .
C7 C13 H13B 109.5 . .
H13A C13 H13B 109.5 . .
C7 C13 H13C 109.5 . .
H13A C13 H13C 109.5 . .
H13B C13 H13C 109.5 . .
C11 C14 H14A 109.5 . .
C11 C14 H14B 109.5 . .
H14A C14 H14B 109.5 . .
C11 C14 H14C 109.5 . .
H14A C14 H14C 109.5 . .
H14B C14 H14C 109.5 . .
C11 C15 H15A 109.5 . .
C11 C15 H15B 109.5 . .
H15A C15 H15B 109.5 . .
C11 C15 H15C 109.5 . .
H15A C15 H15C 109.5 . .
H15B C15 H15C 109.5 . .
C18 C17 P1 127.5(2) . .
C18 C17 Al1 115.91(19) . 3_675
P1 C17 Al1 115.85(13) . 3_675
C17 C18 C19 132.3(2) . .
C17 C18 H18A 113.8 . .
C19 C18 H18A 113.8 . .
C20 C19 C24 118.1(3) . .
C20 C19 C18 120.1(3) . .
C24 C19 C18 121.7(3) . .
C21 C20 C19 121.1(3) . .
C21 C20 H20A 119.4 . .
C19 C20 H20A 119.4 . .
C20 C21 C22 120.4(3) . .
C20 C21 H21A 119.8 . .
C22 C21 H21A 119.8 . .
C23 C22 C21 119.6(3) . .
C23 C22 H22A 120.2 . .
C21 C22 H22A 120.2 . .
C22 C23 C24 120.3(3) . .
C22 C23 H23A 119.9 . .
C24 C23 H23A 119.9 . .
C23 C24 C19 120.3(3) . .
C23 C24 H24A 119.8 . .
C19 C24 H24A 119.8 . .
C30 C25 C26 118.1(3) . .
C30 C25 P1 120.7(2) . .
C26 C25 P1 121.2(2) . .
C27 C26 C25 121.0(3) . .
C27 C26 H26A 119.5 . .
C25 C26 H26A 119.5 . .
C28 C27 C26 120.2(3) . .
C28 C27 H27A 119.9 . .
C26 C27 H27A 119.9 . .
C27 C28 C29 119.7(3) . .
C27 C28 H28A 120.1 . .
C29 C28 H28A 120.1 . .
C28 C29 C30 120.1(3) . .
C28 C29 H29A 119.9 . .
C30 C29 H29A 119.9 . .
C29 C30 C25 120.9(3) . .
C29 C30 H30A 119.5 . .
C25 C30 H30A 119.5 . .
C36 C31 C32 119.2(3) . .
C36 C31 P1 117.4(2) . .
C32 C31 P1 123.2(2) . .
C33 C32 C31 120.0(3) . .
C33 C32 H32A 120.0 . .
C31 C32 H32A 120.0 . .
C32 C33 C34 120.1(3) . .
C32 C33 H33A 120.0 . .
C34 C33 H33A 120.0 . .
C35 C34 C33 120.1(3) . .
C35 C34 H34A 119.9 . .
C33 C34 H34A 119.9 . .
C34 C35 C36 120.4(3) . .
C34 C35 H35A 119.8 . .
C36 C35 H35A 119.8 . .
C31 C36 C35 120.2(3) . .
C31 C36 H36A 119.9 . .
C35 C36 H36A 119.9 . .
C42 C41 C46 120.0 . .
C42 C41 H41A 120.0 . .
C46 C41 H41A 120.0 . .
C43 C42 C41 120.0 . .
C43 C42 H42A 120.0 . .
C41 C42 H42A 120.0 . .
C44 C43 C42 120.0 . .
C44 C43 H43A 120.0 . .
C42 C43 H43A 120.0 . .
C43 C44 C45 120.0 . .
C43 C44 H44A 120.0 . .
C45 C44 H44A 120.0 . .
C46 C45 C44 120.0 . .
C46 C45 H45A 120.0 . .
C44 C45 H45A 120.0 . .
C45 C46 C41 120.0 . .
C45 C46 H46A 120.0 . .
C41 C46 H46A 120.0 . .
C48 C47 C52 120.0 . .
C48 C47 H47A 120.0 . .
C52 C47 H47A 120.0 . .
C49 C48 C47 120.0 . .
C49 C48 H48A 120.0 . .
C47 C48 H48A 120.0 . .
C48 C49 C50 120.0 . .
C48 C49 H49A 120.0 . .
C50 C49 H49A 120.0 . .
C51 C50 C49 120.0 . .
C51 C50 H50A 120.0 . .
C49 C50 H50A 120.0 . .
C50 C51 C52 120.0 . .
C50 C51 H51A 120.0 . .
C52 C51 H51A 120.0 . .
C51 C52 C47 120.0 . .
C51 C52 H52A 120.0 . .
C47 C52 H52A 120.0 . .
C54 C53 C58 120.0 . .
C54 C53 H53A 120.0 . .
C58 C53 H53A 120.0 . .
C53 C54 C55 120.0 . .
C53 C54 H54A 120.0 . .
C55 C54 H54A 120.0 . .
C56 C55 C54 120.0 . .
C56 C55 H55A 120.0 . .
C54 C55 H55A 120.0 . .
C57 C56 C55 120.0 . .
C57 C56 H56A 120.0 . .
C55 C56 H56A 120.0 . .
C56 C57 C58 120.0 . .
C56 C57 H57A 120.0 . .
C58 C57 H57A 120.0 . .
C57 C58 C53 120.0 . .
C57 C58 H58A 120.0 . .
C53 C58 H58A 120.0 . .

loop_
_geom_bond_atom_site_label_1
_geom_bond_atom_site_label_2
_geom_bond_distance
_geom_bond_site_symmetry_2
Al1 C1 1.984(3) .
Al1 C17 2.024(3) 3_675
Al1 P1 2.5325(10) .
Al1 H1 1.37(3) .
P1 C17 1.806(2) .
P1 C31 1.827(3) .
P1 C25 1.833(3) .
N1 C6 1.454(4) .
N1 C7 1.491(4) .
N1 C11 1.492(4) .
C1 C2 1.396(4) .
C1 C6 1.405(4) .
C2 C3 1.385(4) .
C2 H2A 0.9500 .
C3 C4 1.378(5) .
C3 H3A 0.9500 .
C4 C5 1.381(5) .
C4 H4A 0.9500 .
C5 C6 1.389(4) .
C5 H5A 0.9500 .
C7 C12 1.520(5) .
C7 C8 1.543(5) .
C7 C13 1.554(5) .
C8 C9 1.522(7) .
C8 H8A 0.9900 .
C8 H8B 0.9900 .
C9 C10 1.493(8) .
C9 H9A 0.9900 .
C9 H9B 0.9900 .
C10 C11 1.530(5) .
C10 H10A 0.9900 .
C10 H10B 0.9900 .
C11 C14 1.520(5) .
C11 C15 1.544(5) .
C12 H12A 0.9800 .
C12 H12B 0.9800 .
C12 H12C 0.9800 .
C13 H13A 0.9800 .
C13 H13B 0.9800 .
C13 H13C 0.9800 .
C14 H14A 0.9800 .
C14 H14B 0.9800 .
C14 H14C 0.9800 .
C15 H15A 0.9800 .
C15 H15B 0.9800 .
C15 H15C 0.9800 .
C17 C18 1.347(4) .
C17 Al1 2.023(3) 3_675
C18 C19 1.473(4) .
C18 H18A 0.9500 .
C19 C20 1.389(4) .
C19 C24 1.400(4) .
C20 C21 1.368(5) .
C20 H20A 0.9500 .
C21 C22 1.381(6) .
C21 H21A 0.9500 .
C22 C23 1.377(5) .
C22 H22A 0.9500 .
C23 C24 1.384(4) .
C23 H23A 0.9500 .
C24 H24A 0.9500 .
C25 C30 1.384(4) .
C25 C26 1.389(4) .
C26 C27 1.378(5) .
C26 H26A 0.9500 .
C27 C28 1.374(5) .
C27 H27A 0.9500 .
C28 C29 1.377(5) .
C28 H28A 0.9500 .
C29 C30 1.381(4) .
C29 H29A 0.9500 .
C30 H30A 0.9500 .
C31 C36 1.386(4) .
C31 C32 1.394(4) .
C32 C33 1.385(4) .
C32 H32A 0.9500 .
C33 C34 1.387(6) .
C33 H33A 0.9500 .
C34 C35 1.364(6) .
C34 H34A 0.9500 .
C35 C36 1.389(5) .
C35 H35A 0.9500 .
C36 H36A 0.9500 .
C41 C42 1.3900 .
C41 C46 1.3900 .
C41 H41A 0.9500 .
C42 C43 1.3900 .
C42 H42A 0.9500 .
C43 C44 1.3900 .
C43 H43A 0.9500 .
C44 C45 1.3900 .
C44 H44A 0.9500 .
C45 C46 1.3900 .
C45 H45A 0.9500 .
C46 H46A 0.9500 .
C47 C48 1.3900 .
C47 C52 1.3900 .
C47 H47A 0.9500 .
C48 C49 1.3900 .
C48 H48A 0.9500 .
C49 C50 1.3900 .
C49 H49A 0.9500 .
C50 C51 1.3900 .
C50 H50A 0.9500 .
C51 C52 1.3900 .
C51 H51A 0.9500 .
C52 H52A 0.9500 .
C53 C54 1.3900 .
C53 C58 1.3900 .
C53 H53A 0.9500 .
C54 C55 1.3900 .
C54 H54A 0.9500 .
C55 C56 1.3900 .
C55 H55A 0.9500 .
C56 C57 1.3900 .
C56 H56A 0.9500 .
C57 C58 1.3900 .
C57 H57A 0.9500 .
C58 H58A 0.9500 .
